data_4024560
loop_
_publ_author_name
'Daniel Sejer Pedersen'
'Tony V. Robinson'
'Dennis K. Taylor'
'Edward R. T. Tiekink'

_publ_section_title
;
A Concise Route to Branched Erythrono-\g-lactones. Synthesis of the
Leaf-Closing Substance Potassium
(\+-)-(2R,3R)-2,3,4-Trihydroxy-2-methylbutanoate
;
_journal_name_full 'Journal of Organic Chemistry'
_journal_page_first 4400
_journal_page_last 4403
_journal_paper_doi 10.1021/jo900392y
_journal_volume 74
_journal_year 2009
_chemical_formula_moiety 'C17 H24 O4'
_chemical_formula_sum 'C17 H24 O4'
_chemical_formula_weight 292.36
_chemical_name_systematic
; 
 ? 
;
_space_group_IT_number 61
_symmetry_cell_setting orthorhombic
_symmetry_space_group_name_Hall '-P 2ac 2ab'
_symmetry_space_group_name_H-M 'P b c a'
_atom_sites_solution_hydrogens geom
_atom_sites_solution_primary direct
_atom_sites_solution_secondary difmap
_audit_creation_method SHELXL-97
_cell_angle_alpha 90
_cell_angle_beta 90
_cell_angle_gamma 90
_cell_formula_units_Z 8
_cell_length_a 13.0782(19)
_cell_length_b 11.7364(17)
_cell_length_c 18.817(3)
_cell_measurement_reflns_used 4164
_cell_measurement_temperature 153(2)
_cell_measurement_theta_max 30.2
_cell_measurement_theta_min 2.3
_cell_volume 2888.3(7)
_computing_cell_refinement CrystalClear
_computing_data_collection 'CrystalClear (Rigaku Americas Corporation, 2005)'
_computing_data_reduction CrystalClear
_computing_molecular_graphics 'ORTEPII (Johnson, 1976) & DIAMOND (Brandenburg, 2006)'
_computing_publication_material SHELXL97
_computing_structure_refinement 'SHELXL97 (Sheldrick, 1997)'
_computing_structure_solution 'SIR92 (Altomare et al., 1994)'
_diffrn_ambient_temperature 153(2)
_diffrn_measured_fraction_theta_full 0.995
_diffrn_measured_fraction_theta_max 0.995
_diffrn_measurement_device_type AFC12\k/SATURN724
_diffrn_measurement_method \w
_diffrn_radiation_monochromator graphite
_diffrn_radiation_source 'fine-focus sealed tube'
_diffrn_radiation_type MoK\a
_diffrn_radiation_wavelength 0.71070
_diffrn_reflns_av_R_equivalents 0.026
_diffrn_reflns_av_sigmaI/netI 0.017
_diffrn_reflns_limit_h_max 16
_diffrn_reflns_limit_h_min -14
_diffrn_reflns_limit_k_max 13
_diffrn_reflns_limit_k_min -14
_diffrn_reflns_limit_l_max 23
_diffrn_reflns_limit_l_min -21
_diffrn_reflns_number 23586
_diffrn_reflns_theta_full 26.5
_diffrn_reflns_theta_max 26.5
_diffrn_reflns_theta_min 2.6
_diffrn_standards_decay_% '< 1'
_diffrn_standards_interval_count 0
_diffrn_standards_number 0
_exptl_absorpt_coefficient_mu 0.094
_exptl_absorpt_correction_T_max 1.000
_exptl_absorpt_correction_T_min 0.932
_exptl_absorpt_correction_type multi-scan
_exptl_absorpt_process_details 'ABSCOR (Higashi, 1995)'
_exptl_crystal_colour colourless
_exptl_crystal_density_diffrn 1.345
_exptl_crystal_density_method 'not measured'
_exptl_crystal_description block
_exptl_crystal_F_000 1264
_exptl_crystal_size_max 0.30
_exptl_crystal_size_mid 0.17
_exptl_crystal_size_min 0.15
_refine_diff_density_max 0.26
_refine_diff_density_min -0.18
_refine_diff_density_rms 0.037
_refine_ls_extinction_method none
_refine_ls_goodness_of_fit_ref 1.12
_refine_ls_hydrogen_treatment constr
_refine_ls_matrix_type full
_refine_ls_number_parameters 190
_refine_ls_number_reflns 2981
_refine_ls_number_restraints 0
_refine_ls_restrained_S_all 1.12
_refine_ls_R_factor_all 0.045
_refine_ls_R_factor_gt 0.044
_refine_ls_shift/su_max <0.001
_refine_ls_shift/su_mean 0.000
_refine_ls_structure_factor_coef Fsqd
_refine_ls_weighting_details 'calc w=1/[\s^2^(Fo^2^)+(0.0449P)^2^+1.2374P] where P=(Fo^2^+2Fc^2^)/3'
_refine_ls_weighting_scheme calc
_refine_ls_wR_factor_gt 0.107
_refine_ls_wR_factor_ref 0.107
_reflns_number_gt 2919
_reflns_number_total 2981
_reflns_threshold_expression I>2\s(I)
_cod_data_source_file jo900392y_si_004.cif
_cod_data_source_block shelxl
_cod_original_sg_symbol_Hall '-P 2ac 2ab  '
_cod_database_code 4024560

loop_
_symmetry_equiv_pos_as_xyz
'x, y, z'
'x+1/2, -y+1/2, -z'
'-x, y+1/2, -z+1/2'
'-x+1/2, -y, z+1/2'
'-x, -y, -z'
'-x-1/2, y-1/2, z'
'x, -y-1/2, z-1/2'
'x-1/2, y, -z-1/2'

loop_
_atom_site_label
_atom_site_type_symbol
_atom_site_fract_x
_atom_site_fract_y
_atom_site_fract_z
_atom_site_U_iso_or_equiv
_atom_site_adp_type
_atom_site_occupancy
_atom_site_symmetry_multiplicity
_atom_site_calc_flag
_atom_site_refinement_flags
_atom_site_disorder_assembly
_atom_site_disorder_group
O1 O 0.48143(8) 0.13061(9) -0.03555(5) 0.0315(3) Uani 1 1 d . . .
O2 O 0.64437(9) 0.07683(9) -0.04552(6) 0.0362(3) Uani 1 1 d . . .
O3 O 0.66561(7) 0.27212(8) 0.05567(5) 0.0256(2) Uani 1 1 d . . .
O4 O 0.51099(7) 0.36206(8) 0.05024(5) 0.0244(2) Uani 1 1 d . . .
C2 C 0.57832(11) 0.12419(11) -0.01227(8) 0.0271(3) Uani 1 1 d . . .
C3 C 0.59021(10) 0.18620(11) 0.05884(7) 0.0239(3) Uani 1 1 d . . .
H3 H 0.6047 0.1312 0.0982 0.029 Uiso 1 1 calc R . .
C4 C 0.48762(10) 0.24667(10) 0.07040(7) 0.0223(3) Uani 1 1 d . . .
C5 C 0.41701(11) 0.19219(12) 0.01467(7) 0.0266(3) Uani 1 1 d . . .
H5A H 0.3685 0.1392 0.0379 0.032 Uiso 1 1 calc R . .
H5B H 0.3773 0.2518 -0.0103 0.032 Uiso 1 1 calc R . .
C6 C 0.61619(10) 0.37352(11) 0.02977(7) 0.0239(3) Uani 1 1 d . . .
C40 C 0.44255(10) 0.24536(11) 0.14646(7) 0.0222(3) Uani 1 1 d . . .
C41 C 0.42666(11) 0.12239(11) 0.17332(7) 0.0265(3) Uani 1 1 d . . .
H41A H 0.3802 0.0812 0.1407 0.032 Uiso 1 1 calc R . .
H41B H 0.4930 0.0818 0.1740 0.032 Uiso 1 1 calc R . .
C42 C 0.38073(12) 0.12351(12) 0.24845(8) 0.0300(3) Uani 1 1 d . . .
H42 H 0.3706 0.0434 0.2651 0.036 Uiso 1 1 calc R . .
C43 C 0.45332(12) 0.18497(13) 0.29905(8) 0.0339(3) Uani 1 1 d . . .
H43A H 0.5198 0.1447 0.3005 0.041 Uiso 1 1 calc R . .
H43B H 0.4243 0.1850 0.3476 0.041 Uiso 1 1 calc R . .
C44 C 0.46920(12) 0.30773(13) 0.27383(7) 0.0325(3) Uani 1 1 d . . .
H44 H 0.5171 0.3478 0.3069 0.039 Uiso 1 1 calc R . .
C45 C 0.51408(10) 0.30754(12) 0.19850(7) 0.0269(3) Uani 1 1 d . . .
H45A H 0.5816 0.2694 0.1990 0.032 Uiso 1 1 calc R . .
H45B H 0.5242 0.3870 0.1824 0.032 Uiso 1 1 calc R . .
C46 C 0.33864(10) 0.30769(12) 0.14694(7) 0.0267(3) Uani 1 1 d . . .
H46A H 0.3480 0.3871 0.1304 0.032 Uiso 1 1 calc R . .
H46B H 0.2909 0.2692 0.1139 0.032 Uiso 1 1 calc R . .
C47 C 0.29303(11) 0.30809(13) 0.22221(8) 0.0321(3) Uani 1 1 d . . .
H47 H 0.2257 0.3484 0.2216 0.038 Uiso 1 1 calc R . .
C48 C 0.27773(11) 0.18499(13) 0.24749(8) 0.0330(3) Uani 1 1 d . . .
H48A H 0.2477 0.1848 0.2958 0.040 Uiso 1 1 calc R . .
H48B H 0.2300 0.1450 0.2151 0.040 Uiso 1 1 calc R . .
C49 C 0.36611(13) 0.36954(13) 0.27301(8) 0.0360(4) Uani 1 1 d . . .
H49A H 0.3758 0.4493 0.2573 0.043 Uiso 1 1 calc R . .
H49B H 0.3367 0.3706 0.3215 0.043 Uiso 1 1 calc R . .
C61 C 0.66356(11) 0.47459(12) 0.06665(8) 0.0323(3) Uani 1 1 d . . .
H61A H 0.7351 0.4821 0.0519 0.048 Uiso 1 1 calc R . .
H61B H 0.6603 0.4635 0.1182 0.048 Uiso 1 1 calc R . .
H61C H 0.6261 0.5439 0.0538 0.048 Uiso 1 1 calc R . .
C62 C 0.62316(11) 0.38356(12) -0.05050(7) 0.0277(3) Uani 1 1 d . . .
H62A H 0.6950 0.3912 -0.0646 0.041 Uiso 1 1 calc R . .
H62B H 0.5850 0.4508 -0.0663 0.041 Uiso 1 1 calc R . .
H62C H 0.5940 0.3152 -0.0725 0.041 Uiso 1 1 calc R . .

loop_
_atom_site_aniso_label
_atom_site_aniso_U_11
_atom_site_aniso_U_22
_atom_site_aniso_U_33
_atom_site_aniso_U_23
_atom_site_aniso_U_13
_atom_site_aniso_U_12
O1 0.0338(6) 0.0338(6) 0.0270(5) -0.0061(4) 0.0004(4) -0.0035(4)
O2 0.0412(6) 0.0279(5) 0.0395(6) -0.0064(4) 0.0108(5) 0.0013(4)
O3 0.0213(5) 0.0250(5) 0.0305(5) 0.0009(4) -0.0011(4) 0.0020(4)
O4 0.0213(5) 0.0202(5) 0.0317(5) 0.0043(4) 0.0039(4) 0.0016(3)
C2 0.0324(8) 0.0201(6) 0.0288(7) 0.0011(5) 0.0029(6) -0.0012(5)
C3 0.0239(7) 0.0220(6) 0.0258(7) 0.0010(5) 0.0010(5) 0.0020(5)
C4 0.0228(6) 0.0181(6) 0.0259(7) 0.0014(5) -0.0009(5) 0.0004(5)
C5 0.0261(7) 0.0289(7) 0.0249(7) -0.0009(5) -0.0015(5) 0.0009(5)
C6 0.0201(6) 0.0219(6) 0.0297(7) 0.0003(5) 0.0028(5) 0.0014(5)
C40 0.0218(6) 0.0208(6) 0.0239(6) 0.0011(5) -0.0002(5) 0.0003(5)
C41 0.0306(7) 0.0223(6) 0.0266(7) 0.0023(5) 0.0000(5) 0.0012(5)
C42 0.0341(8) 0.0275(7) 0.0284(7) 0.0063(5) 0.0032(6) -0.0008(6)
C43 0.0357(8) 0.0425(9) 0.0235(7) 0.0022(6) 0.0005(6) 0.0030(6)
C44 0.0341(8) 0.0385(8) 0.0249(7) -0.0064(6) 0.0009(6) -0.0044(6)
C45 0.0242(7) 0.0307(7) 0.0257(7) -0.0033(5) 0.0009(5) -0.0028(5)
C46 0.0228(7) 0.0256(6) 0.0316(7) 0.0033(5) 0.0015(5) 0.0022(5)
C47 0.0270(7) 0.0329(8) 0.0364(8) 0.0036(6) 0.0082(6) 0.0057(6)
C48 0.0287(7) 0.0364(8) 0.0340(8) 0.0050(6) 0.0060(6) -0.0032(6)
C49 0.0427(9) 0.0316(8) 0.0336(8) -0.0054(6) 0.0120(7) 0.0018(6)
C61 0.0302(7) 0.0296(7) 0.0370(8) -0.0061(6) 0.0037(6) -0.0051(6)
C62 0.0281(7) 0.0263(7) 0.0286(7) 0.0026(5) 0.0040(5) 0.0020(5)

loop_
_atom_type_symbol
_atom_type_description
_atom_type_scat_dispersion_real
_atom_type_scat_dispersion_imag
_atom_type_scat_source
C C 0.0033 0.0016 'International Tables Vol C Tables 4.2.6.8 and 6.1.1.4'
H H 0.0000 0.0000 'International Tables Vol C Tables 4.2.6.8 and 6.1.1.4'
O O 0.0106 0.0060 'International Tables Vol C Tables 4.2.6.8 and 6.1.1.4'

loop_
_geom_angle_atom_site_label_1
_geom_angle_atom_site_label_2
_geom_angle_atom_site_label_3
_geom_angle
_geom_angle_site_symmetry_1
_geom_angle_site_symmetry_3
_geom_angle_publ_flag
C2 O1 C5 111.20(10) . . ?
C3 O3 C6 106.93(9) . . ?
C6 O4 C4 111.26(9) . . ?
O2 C2 O1 122.28(13) . . ?
O2 C2 C3 126.96(13) . . ?
O1 C2 C3 110.75(11) . . ?
O3 C3 C2 111.94(11) . . ?
O3 C3 C4 106.66(10) . . ?
C2 C3 C4 104.78(11) . . ?
O3 C3 H3 111.1 . . ?
C2 C3 H3 111.1 . . ?
C4 C3 H3 111.1 . . ?
O4 C4 C3 102.25(10) . . ?
O4 C4 C5 109.84(10) . . ?
C3 C4 C5 103.68(10) . . ?
O4 C4 C40 109.50(10) . . ?
C3 C4 C40 117.37(10) . . ?
C5 C4 C40 113.46(11) . . ?
O1 C5 C4 107.55(11) . . ?
O1 C5 H5A 110.2 . . ?
C4 C5 H5A 110.2 . . ?
O1 C5 H5B 110.2 . . ?
C4 C5 H5B 110.2 . . ?
H5A C5 H5B 108.5 . . ?
O4 C6 O3 105.20(10) . . ?
O4 C6 C61 110.14(11) . . ?
O3 C6 C61 108.07(11) . . ?
O4 C6 C62 109.39(11) . . ?
O3 C6 C62 111.97(11) . . ?
C61 C6 C62 111.86(11) . . ?
C45 C40 C41 108.49(11) . . ?
C45 C40 C46 107.87(11) . . ?
C41 C40 C46 108.83(11) . . ?
C45 C40 C4 110.63(10) . . ?
C41 C40 C4 111.31(10) . . ?
C46 C40 C4 109.63(10) . . ?
C42 C41 C40 110.25(11) . . ?
C42 C41 H41A 109.6 . . ?
C40 C41 H41A 109.6 . . ?
C42 C41 H41B 109.6 . . ?
C40 C41 H41B 109.6 . . ?
H41A C41 H41B 108.1 . . ?
C43 C42 C48 109.42(12) . . ?
C43 C42 C41 109.58(12) . . ?
C48 C42 C41 109.75(12) . . ?
C43 C42 H42 109.4 . . ?
C48 C42 H42 109.4 . . ?
C41 C42 H42 109.4 . . ?
C42 C43 C44 109.63(12) . . ?
C42 C43 H43A 109.7 . . ?
C44 C43 H43A 109.7 . . ?
C42 C43 H43B 109.7 . . ?
C44 C43 H43B 109.7 . . ?
H43A C43 H43B 108.2 . . ?
C43 C44 C49 109.25(13) . . ?
C43 C44 C45 109.69(12) . . ?
C49 C44 C45 109.16(12) . . ?
C43 C44 H44 109.6 . . ?
C49 C44 H44 109.6 . . ?
C45 C44 H44 109.6 . . ?
C44 C45 C40 110.86(11) . . ?
C44 C45 H45A 109.5 . . ?
C40 C45 H45A 109.5 . . ?
C44 C45 H45B 109.5 . . ?
C40 C45 H45B 109.5 . . ?
H45A C45 H45B 108.1 . . ?
C47 C46 C40 110.40(11) . . ?
C47 C46 H46A 109.6 . . ?
C40 C46 H46A 109.6 . . ?
C47 C46 H46B 109.6 . . ?
C40 C46 H46B 109.6 . . ?
H46A C46 H46B 108.1 . . ?
C49 C47 C48 109.34(13) . . ?
C49 C47 C46 109.53(12) . . ?
C48 C47 C46 109.49(12) . . ?
C49 C47 H47 109.5 . . ?
C48 C47 H47 109.5 . . ?
C46 C47 H47 109.5 . . ?
C42 C48 C47 109.47(12) . . ?
C42 C48 H48A 109.8 . . ?
C47 C48 H48A 109.8 . . ?
C42 C48 H48B 109.8 . . ?
C47 C48 H48B 109.8 . . ?
H48A C48 H48B 108.2 . . ?
C44 C49 C47 109.42(12) . . ?
C44 C49 H49A 109.8 . . ?
C47 C49 H49A 109.8 . . ?
C44 C49 H49B 109.8 . . ?
C47 C49 H49B 109.8 . . ?
H49A C49 H49B 108.2 . . ?
C6 C61 H61A 109.5 . . ?
C6 C61 H61B 109.5 . . ?
H61A C61 H61B 109.5 . . ?
C6 C61 H61C 109.5 . . ?
H61A C61 H61C 109.5 . . ?
H61B C61 H61C 109.5 . . ?
C6 C62 H62A 109.5 . . ?
C6 C62 H62B 109.5 . . ?
H62A C62 H62B 109.5 . . ?
C6 C62 H62C 109.5 . . ?
H62A C62 H62C 109.5 . . ?
H62B C62 H62C 109.5 . . ?

loop_
_geom_bond_atom_site_label_1
_geom_bond_atom_site_label_2
_geom_bond_distance
_geom_bond_site_symmetry_2
_geom_bond_publ_flag
O1 C2 1.3428(18) . ?
O1 C5 1.4578(17) . ?
O2 C2 1.2027(17) . ?
O3 C3 1.4116(16) . ?
O3 C6 1.4393(15) . ?
O4 C6 1.4350(16) . ?
O4 C4 1.4392(15) . ?
C2 C3 1.5312(19) . ?
C3 C4 1.5334(18) . ?
C3 H3 1.0000 . ?
C4 C5 1.5365(18) . ?
C4 C40 1.5480(18) . ?
C5 H5A 0.9900 . ?
C5 H5B 0.9900 . ?
C6 C61 1.5074(19) . ?
C6 C62 1.5179(19) . ?
C40 C45 1.5384(18) . ?
C40 C41 1.5432(18) . ?
C40 C46 1.5434(18) . ?
C41 C42 1.5361(19) . ?
C41 H41A 0.9900 . ?
C41 H41B 0.9900 . ?
C42 C43 1.526(2) . ?
C42 C48 1.528(2) . ?
C42 H42 1.0000 . ?
C43 C44 1.531(2) . ?
C43 H43A 0.9900 . ?
C43 H43B 0.9900 . ?
C44 C49 1.531(2) . ?
C44 C45 1.5344(19) . ?
C44 H44 1.0000 . ?
C45 H45A 0.9900 . ?
C45 H45B 0.9900 . ?
C46 C47 1.5367(19) . ?
C46 H46A 0.9900 . ?
C46 H46B 0.9900 . ?
C47 C49 1.532(2) . ?
C47 C48 1.534(2) . ?
C47 H47 1.0000 . ?
C48 H48A 0.9900 . ?
C48 H48B 0.9900 . ?
C49 H49A 0.9900 . ?
C49 H49B 0.9900 . ?
C61 H61A 0.9800 . ?
C61 H61B 0.9800 . ?
C61 H61C 0.9800 . ?
C62 H62A 0.9800 . ?
C62 H62B 0.9800 . ?
C62 H62C 0.9800 . ?

loop_
_geom_torsion_atom_site_label_1
_geom_torsion_atom_site_label_2
_geom_torsion_atom_site_label_3
_geom_torsion_atom_site_label_4
_geom_torsion
_geom_torsion_site_symmetry_1
_geom_torsion_site_symmetry_2
_geom_torsion_site_symmetry_3
_geom_torsion_site_symmetry_4
_geom_torsion_publ_flag
C5 O1 C2 O2 179.93(13) . . . . ?
C5 O1 C2 C3 -1.32(15) . . . . ?
C6 O3 C3 C2 86.30(12) . . . . ?
C6 O3 C3 C4 -27.76(13) . . . . ?
O2 C2 C3 O3 55.64(18) . . . . ?
O1 C2 C3 O3 -123.04(12) . . . . ?
O2 C2 C3 C4 170.85(13) . . . . ?
O1 C2 C3 C4 -7.83(14) . . . . ?
C6 O4 C4 C3 -1.03(13) . . . . ?
C6 O4 C4 C5 -110.63(12) . . . . ?
C6 O4 C4 C40 124.15(11) . . . . ?
O3 C3 C4 O4 17.58(12) . . . . ?
C2 C3 C4 O4 -101.26(11) . . . . ?
O3 C3 C4 C5 131.80(10) . . . . ?
C2 C3 C4 C5 12.96(13) . . . . ?
O3 C3 C4 C40 -102.23(12) . . . . ?
C2 C3 C4 C40 138.93(11) . . . . ?
C2 O1 C5 C4 10.04(14) . . . . ?
O4 C4 C5 O1 94.52(12) . . . . ?
C3 C4 C5 O1 -14.14(13) . . . . ?
C40 C4 C5 O1 -142.56(11) . . . . ?
C4 O4 C6 O3 -15.43(13) . . . . ?
C4 O4 C6 C61 -131.66(12) . . . . ?
C4 O4 C6 C62 105.01(12) . . . . ?
C3 O3 C6 O4 26.76(13) . . . . ?
C3 O3 C6 C61 144.39(11) . . . . ?
C3 O3 C6 C62 -91.97(12) . . . . ?
O4 C4 C40 C45 -53.44(13) . . . . ?
C3 C4 C40 C45 62.47(14) . . . . ?
C5 C4 C40 C45 -176.54(10) . . . . ?
O4 C4 C40 C41 -174.14(10) . . . . ?
C3 C4 C40 C41 -58.23(14) . . . . ?
C5 C4 C40 C41 62.76(14) . . . . ?
O4 C4 C40 C46 65.40(13) . . . . ?
C3 C4 C40 C46 -178.70(10) . . . . ?
C5 C4 C40 C46 -57.71(14) . . . . ?
C45 C40 C41 C42 58.73(14) . . . . ?
C46 C40 C41 C42 -58.38(14) . . . . ?
C4 C40 C41 C42 -179.32(11) . . . . ?
C40 C41 C42 C43 -60.34(15) . . . . ?
C40 C41 C42 C48 59.84(15) . . . . ?
C48 C42 C43 C44 -60.30(15) . . . . ?
C41 C42 C43 C44 60.07(15) . . . . ?
C42 C43 C44 C49 60.28(15) . . . . ?
C42 C43 C44 C45 -59.33(16) . . . . ?
C43 C44 C45 C40 59.11(15) . . . . ?
C49 C44 C45 C40 -60.55(15) . . . . ?
C41 C40 C45 C44 -58.30(14) . . . . ?
C46 C40 C45 C44 59.44(14) . . . . ?
C4 C40 C45 C44 179.34(11) . . . . ?
C45 C40 C46 C47 -59.04(14) . . . . ?
C41 C40 C46 C47 58.48(14) . . . . ?
C4 C40 C46 C47 -179.57(11) . . . . ?
C40 C46 C47 C49 60.20(15) . . . . ?
C40 C46 C47 C48 -59.68(15) . . . . ?
C43 C42 C48 C47 60.07(15) . . . . ?
C41 C42 C48 C47 -60.20(15) . . . . ?
C49 C47 C48 C42 -59.96(15) . . . . ?
C46 C47 C48 C42 60.04(16) . . . . ?
C43 C44 C49 C47 -60.10(15) . . . . ?
C45 C44 C49 C47 59.84(15) . . . . ?
C48 C47 C49 C44 60.02(15) . . . . ?
C46 C47 C49 C44 -59.95(15) . . . . ?
